data_7110278
loop_
_publ_author_name
'Seeber, Georg'
'K&#xFFFD;gerler, Paul'
'Kariuki, Benson M.'
'Cronin, Leroy'

_publ_section_title
;
 Supramolecular assembly of ligand-directed triangular {CuII3Cl} clusters
 with spin frustration and spin-chain behaviourElectronic supplementary
 information (ESI) available: full synthetic and analytical details. See
 http://www.rsc.org/suppdata/cc/b4/b402487g/
;
_journal_issue 14
_journal_name_full 'Chemical Communications'
_journal_page_first 1580
_journal_page_last 1581
_journal_paper_doi 10.1039/b402487g
_journal_year 2004
_chemical_formula_moiety '(C18 H48 Cl7 Cu3 N9 2+), 2(Cl -)'
_chemical_formula_sum 'C18 H48 Cl9 Cu3 N9'
_chemical_formula_weight 900.32
_chemical_name_systematic
;
?
;
_space_group_IT_number 176
_symmetry_cell_setting trigonal
_symmetry_space_group_name_Hall '-P 6c'
_symmetry_space_group_name_H-M 'P 63/m'
_atom_sites_solution_hydrogens geom
_atom_sites_solution_primary direct
_atom_sites_solution_secondary difmap
_audit_creation_method SHELXL-97
_cell_angle_alpha 90.00
_cell_angle_beta 90.00
_cell_angle_gamma 120.00
_cell_formula_units_Z 2
_cell_length_a 12.680(2)
_cell_length_b 12.680(2)
_cell_length_c 12.6287(13)
_cell_measurement_reflns_used 1679
_cell_measurement_temperature 293(2)
_cell_measurement_theta_max 29.4
_cell_measurement_theta_min 1.9
_cell_volume 1758.4(4)
_computing_molecular_graphics 'Ortep-3 (Farrugia, 1999)'
_computing_publication_material 'WinGX (Farrugia, 1999)'
_computing_structure_refinement 'SHELXL-97 (Sheldrick, 1997)'
_computing_structure_solution 'SHELXS-97 (Sheldrick, 1997)'
_diffrn_ambient_temperature 293(2)
_diffrn_measured_fraction_theta_full 0.989
_diffrn_measured_fraction_theta_max 0.989
_diffrn_measurement_device_type 'Rigaku R-axis'
_diffrn_measurement_method Omega
_diffrn_radiation_monochromator graphite
_diffrn_radiation_source 'fine-focus sealed tube'
_diffrn_radiation_type MoK\a
_diffrn_radiation_wavelength 0.71073
_diffrn_reflns_av_R_equivalents 0.0678
_diffrn_reflns_av_sigmaI/netI 0.0496
_diffrn_reflns_limit_h_max 17
_diffrn_reflns_limit_h_min -17
_diffrn_reflns_limit_k_max 17
_diffrn_reflns_limit_k_min -17
_diffrn_reflns_limit_l_max 17
_diffrn_reflns_limit_l_min -17
_diffrn_reflns_number 14125
_diffrn_reflns_theta_full 29.41
_diffrn_reflns_theta_max 29.41
_diffrn_reflns_theta_min 1.85
_exptl_absorpt_coefficient_mu 2.509
_exptl_absorpt_correction_type none
_exptl_crystal_colour 'light blue'
_exptl_crystal_density_diffrn 1.700
_exptl_crystal_density_method 'not measured'
_exptl_crystal_description needle
_exptl_crystal_F_000 918
_exptl_crystal_size_max 0.2
_exptl_crystal_size_mid 0.1
_exptl_crystal_size_min 0.05
_refine_diff_density_max 1.434
_refine_diff_density_min -0.669
_refine_diff_density_rms 0.114
_refine_ls_extinction_coef 0.0149(19)
_refine_ls_extinction_expression Fc^*^==kFc[1+0.001xFc^2^\l^3^/sin(2\q)]^-1/4^
_refine_ls_extinction_method SHELXL
_refine_ls_goodness_of_fit_ref 1.155
_refine_ls_hydrogen_treatment mixed
_refine_ls_matrix_type full
_refine_ls_number_parameters 67
_refine_ls_number_reflns 1679
_refine_ls_number_restraints 0
_refine_ls_restrained_S_all 1.155
_refine_ls_R_factor_all 0.0838
_refine_ls_R_factor_gt 0.0511
_refine_ls_shift/su_max 0.001
_refine_ls_shift/su_mean 0.001
_refine_ls_structure_factor_coef Fsqd
_refine_ls_weighting_details 'calc w==1/[\s^2^(Fo^2^)+(0.0596P)^2^+0.0000P] where P==(Fo^2^+2Fc^2^)/3'
_refine_ls_weighting_scheme calc
_refine_ls_wR_factor_gt 0.1104
_refine_ls_wR_factor_ref 0.1326
_reflns_number_gt 1355
_reflns_number_total 1679
_reflns_threshold_expression >2sigma(I)
_cod_data_source_file b402487gsup1.cif
_cod_data_source_block gs106
_cod_depositor_comments
;
The following automatic conversions were performed:

'_symmetry_cell_setting' value 'Trigonal' changed to 'trigonal'
according to /home/saulius/struct/CIF-dictionaries/cif_core.dic
dictionary named 'cif_core.dic' version 2.4.2 from 2011-04-26.

Automatic conversion script
Id: cif_fix_values 1891 2012-01-12 08:04:46Z andrius 
;
_cod_original_sg_symbol_H-M P63/m
_cod_database_code 7110278

loop_
_symmetry_equiv_pos_as_xyz
'x, y, z'
'-x, -y, z+1/2'
'-y, x-y, z'
'-x+y, -x, z'
'x-y, x, z+1/2'
'y, -x+y, z+1/2'
'-x, -y, -z'
'x, y, -z-1/2'
'y, -x+y, -z'
'x-y, x, -z'
'-x+y, -x, -z-1/2'
'-y, x-y, -z-1/2'

loop_
_atom_site_label
_atom_site_type_symbol
_atom_site_fract_x
_atom_site_fract_y
_atom_site_fract_z
_atom_site_U_iso_or_equiv
_atom_site_adp_type
_atom_site_occupancy
_atom_site_symmetry_multiplicity
_atom_site_calc_flag
_atom_site_refinement_flags
C1 C 0.5665(5) -0.1850(5) 0.7500 0.0383(12) Uani 1 2 d S
H1C H 0.4787 -0.2372 0.7500 0.046 Uiso 1 2 calc SR
H1D H 0.6025 -0.2368 0.7500 0.046 Uiso 1 2 calc SR
C2 C 0.6043(4) -0.1089(3) 0.6499(3) 0.0365(8) Uani 1 1 d .
H2 H 0.5687 -0.1635 0.5891 0.044 Uiso 1 1 calc R
C3 C 0.5592(4) -0.0181(4) 0.6493(3) 0.0410(9) Uani 1 1 d .
H3A H 0.5934 0.0356 0.5887 0.049 Uiso 1 1 calc R
H3B H 0.4713 -0.0616 0.6420 0.049 Uiso 1 1 calc R
C4 C 0.5943(5) 0.0578(5) 0.7500 0.0362(11) Uani 1 2 d S
H4 H 0.6829 0.1111 0.7500 0.043 Uiso 1 2 calc SR
N1 N 0.7391(3) -0.0444(3) 0.6394(2) 0.0347(7) Uani 1 1 d .
H1A H 0.7579 -0.0047 0.5770 0.042 Uiso 1 1 calc R
H1B H 0.7610 -0.1016 0.6347 0.042 Uiso 1 1 calc R
N2 N 0.5373(4) 0.1369(5) 0.7500 0.0473(12) Uani 1 2 d S
H2A H 0.5586 0.1818 0.8087 0.071 Uiso 0.50 1 calc PR
H2B H 0.4566 0.0902 0.7477 0.071 Uiso 1 2 calc SR
H2C H 0.5628 0.1855 0.6936 0.071 Uiso 0.50 1 calc PR
Cl1 Cl 0.93367(9) 0.22450(9) 0.87974(7) 0.0384(3) Uani 1 1 d .
Cl2 Cl 1.0000 0.0000 0.7500 0.0369(5) Uani 1 6 d S
Cl3 Cl 0.6667 0.3333 0.56805(18) 0.0604(5) Uani 1 3 d S
Cu1 Cu 0.84565(6) 0.07568(6) 0.7500 0.0293(2) Uani 1 2 d S

loop_
_atom_site_aniso_label
_atom_site_aniso_U_11
_atom_site_aniso_U_22
_atom_site_aniso_U_33
_atom_site_aniso_U_23
_atom_site_aniso_U_13
_atom_site_aniso_U_12
C1 0.036(3) 0.032(3) 0.044(3) 0.000 0.000 0.015(2)
C2 0.033(2) 0.034(2) 0.0407(19) -0.0072(15) -0.0059(15) 0.0154(17)
C3 0.035(2) 0.047(2) 0.043(2) -0.0006(17) -0.0088(16) 0.0221(18)
C4 0.029(3) 0.036(3) 0.048(3) 0.000 0.000 0.020(2)
N1 0.0354(17) 0.0376(17) 0.0312(15) -0.0039(12) 0.0000(12) 0.0184(15)
N2 0.036(3) 0.040(3) 0.072(3) 0.000 0.000 0.024(2)
Cl1 0.0442(6) 0.0394(5) 0.0324(5) -0.0050(4) -0.0031(4) 0.0215(4)
Cl2 0.0275(7) 0.0275(7) 0.0556(13) 0.000 0.000 0.0137(3)
Cl3 0.0591(8) 0.0591(8) 0.0630(12) 0.000 0.000 0.0296(4)
Cu1 0.0281(4) 0.0322(4) 0.0280(3) 0.000 0.000 0.0153(3)

loop_
_atom_type_symbol
_atom_type_description
_atom_type_scat_dispersion_real
_atom_type_scat_dispersion_imag
_atom_type_scat_source
C C 0.0033 0.0016 'International Tables Vol C Tables 4.2.6.8 and 6.1.1.4'
H H 0.0000 0.0000 'International Tables Vol C Tables 4.2.6.8 and 6.1.1.4'
N N 0.0061 0.0033 'International Tables Vol C Tables 4.2.6.8 and 6.1.1.4'
Cl Cl 0.1484 0.1585 'International Tables Vol C Tables 4.2.6.8 and 6.1.1.4'
Cu Cu 0.3201 1.2651 'International Tables Vol C Tables 4.2.6.8 and 6.1.1.4'

loop_
_geom_angle_atom_site_label_1
_geom_angle_atom_site_label_2
_geom_angle_atom_site_label_3
_geom_angle
_geom_angle_site_symmetry_1
_geom_angle_site_symmetry_3
C2 C1 C2 113.1(4) 8_557 .
N1 C2 C1 109.6(3) . .
N1 C2 C3 110.3(3) . .
C1 C2 C3 111.5(4) . .
C4 C3 C2 111.9(3) . .
N2 C4 C3 109.6(3) . .
N2 C4 C3 109.6(3) . 8_557
C3 C4 C3 113.5(5) . 8_557
C2 N1 Cu1 120.5(2) . .
Cu1 Cl2 Cu1 120.0 4_765 3_645
Cu1 Cl2 Cu1 120.0 4_765 .
Cu1 Cl2 Cu1 120.0 3_645 .
N1 Cu1 N1 88.08(18) . 8_557
N1 Cu1 Cl1 167.10(10) . .
N1 Cu1 Cl1 89.60(9) 8_557 .
N1 Cu1 Cl1 89.60(9) . 8_557
N1 Cu1 Cl1 167.10(10) 8_557 8_557
Cl1 Cu1 Cl1 89.83(5) . 8_557
N1 Cu1 Cl2 93.79(10) . .
N1 Cu1 Cl2 93.79(10) 8_557 .
Cl1 Cu1 Cl2 99.03(3) . .
Cl1 Cu1 Cl2 99.03(3) 8_557 .

loop_
_geom_bond_atom_site_label_1
_geom_bond_atom_site_label_2
_geom_bond_distance
_geom_bond_site_symmetry_2
C1 C2 1.515(5) 8_557
C1 C2 1.515(5) .
C2 N1 1.487(5) .
C2 C3 1.521(5) .
C3 C4 1.520(5) .
C4 N2 1.501(7) .
C4 C3 1.520(5) 8_557
N1 Cu1 2.009(3) .
Cl1 Cu1 2.3205(10) .
Cl2 Cu1 2.5748(7) 4_765
Cl2 Cu1 2.5748(7) 3_645
Cl2 Cu1 2.5748(7) .
Cu1 N1 2.009(3) 8_557
Cu1 Cl1 2.3205(10) 8_557
